data_8106347
loop_
_publ_author_name
'Altowyan, Mezna saleh'
'Ali, M.'
'AlRuqi, Obaid S.'
'Al-Majid, Abdullah Mohammed'
'Barakat, Assem'

_publ_section_title
;
 Crystal structure of
 5,5&#x2032;-((3-hydroxy-4-methoxyphenyl)methylene)bis(1,3-diethyl-6-hydroxy-2-thioxo-2,3-dihydropyrimidin-4(1H)-one),
 C24H30N4O6S2
;
_journal_issue 5
_journal_name_full 'Zeitschrift f\"ur Kristallographie - New Crystal Structures'
_journal_page_first 919
_journal_page_last 921
_journal_paper_doi 10.1515/ncrs-2018-0105
_journal_volume 233
_journal_year 2018
_chemical_formula_sum 'C24 H30 N4 O6 S2'
_chemical_formula_weight 534.64
_space_group_crystal_system triclinic
_space_group_IT_number 2
_space_group_name_Hall '-P 1'
_space_group_name_H-M_alt 'P -1'
_atom_sites_solution_hydrogens mixed
_cell_angle_alpha 71.949(2)
_cell_angle_beta 89.305(2)
_cell_angle_gamma 86.061(2)
_cell_formula_units_Z 2
_cell_length_a 9.2557(4)
_cell_length_b 10.2606(5)
_cell_length_c 14.0972(7)
_cell_measurement_reflns_used 7563
_cell_measurement_temperature 293(2)
_cell_measurement_theta_max 21.52
_cell_measurement_theta_min 2.21
_cell_volume 1269.84(11)
_computing_cell_refinement 'Bruker SAINT'
_computing_data_collection 'Bruker APEX2'
_computing_data_reduction 'Bruker SAINT'
_computing_molecular_graphics 'Bruker SHELXTL'
_computing_publication_material 'Bruker SHELXTL'
_computing_structure_refinement 'SHELXL-2014 (Sheldrick 2014)'
_computing_structure_solution 'SHELXS-97 (Sheldrick 2008)'
_diffrn_ambient_temperature 293(2)
_diffrn_measured_fraction_theta_full 0.999
_diffrn_measured_fraction_theta_max 0.999
_diffrn_measurement_device_type 'Bruker APEX-II CCD'
_diffrn_measurement_method '\f and \w scans'
_diffrn_radiation_type MoK\a
_diffrn_radiation_wavelength 0.71073
_diffrn_reflns_av_R_equivalents 0.0989
_diffrn_reflns_av_unetI/netI 0.0684
_diffrn_reflns_Laue_measured_fraction_full 0.999
_diffrn_reflns_Laue_measured_fraction_max 0.999
_diffrn_reflns_limit_h_max 11
_diffrn_reflns_limit_h_min -11
_diffrn_reflns_limit_k_max 12
_diffrn_reflns_limit_k_min -12
_diffrn_reflns_limit_l_max 17
_diffrn_reflns_limit_l_min -17
_diffrn_reflns_number 40815
_diffrn_reflns_point_group_measured_fraction_full 0.999
_diffrn_reflns_point_group_measured_fraction_max 0.999
_diffrn_reflns_theta_full 25.242
_diffrn_reflns_theta_max 26.500
_diffrn_reflns_theta_min 2.172
_exptl_absorpt_coefficient_mu 0.257
_exptl_absorpt_correction_T_max 0.914
_exptl_absorpt_correction_T_min 0.877
_exptl_absorpt_correction_type multi-scan
_exptl_absorpt_process_details SADABS_Bruker_2014
_exptl_crystal_colour orange
_exptl_crystal_density_diffrn 1.398
_exptl_crystal_description plate
_exptl_crystal_F_000 564
_exptl_crystal_size_max 0.321
_exptl_crystal_size_mid 0.185
_exptl_crystal_size_min 0.077
_refine_diff_density_max 0.306
_refine_diff_density_min -0.262
_refine_diff_density_rms 0.050
_refine_ls_extinction_coef .
_refine_ls_extinction_method none
_refine_ls_goodness_of_fit_ref 1.039
_refine_ls_hydrogen_treatment mixed
_refine_ls_matrix_type full
_refine_ls_number_parameters 338
_refine_ls_number_reflns 5252
_refine_ls_number_restraints 0
_refine_ls_restrained_S_all 1.039
_refine_ls_R_factor_all 0.1170
_refine_ls_R_factor_gt 0.0580
_refine_ls_shift/su_max 0.000
_refine_ls_shift/su_mean 0.000
_refine_ls_structure_factor_coef Fsqd
_refine_ls_weighting_details 'w=1/[\s^2^(Fo^2^)+(0.0530P)^2^+0.6624P] where P=(Fo^2^+2Fc^2^)/3'
_refine_ls_weighting_scheme calc
_refine_ls_wR_factor_gt 0.1192
_refine_ls_wR_factor_ref 0.1420
_reflns_Friedel_coverage 0.000
_reflns_Friedel_fraction_full .
_reflns_Friedel_fraction_max .
_reflns_number_gt 3096
_reflns_number_total 5252
_reflns_threshold_expression 'I > 2\s(I)'
_cod_data_source_file suppl_ncrs-2018-0105_suppl.cif
_cod_data_source_block a_A
_cod_original_cell_volume 1269.84(10)
_cod_database_code 8106347
_shelx_space_group_comment
;
The symmetry employed for this shelxl refinement is uniquely defined
by the following loop, which should always be used as a source of
symmetry information in preference to the above space-group names.
They are only intended as comments.
;
_shelx_estimated_absorpt_t_min 0.922
_shelx_estimated_absorpt_t_max 0.980

loop_
_space_group_symop_operation_xyz
'x, y, z'
'-x, -y, -z'

loop_
_atom_site_label
_atom_site_type_symbol
_atom_site_fract_x
_atom_site_fract_y
_atom_site_fract_z
_atom_site_U_iso_or_equiv
_atom_site_adp_type
_atom_site_occupancy
_atom_site_site_symmetry_order
_atom_site_calc_flag
_atom_site_refinement_flags_posn
_atom_site_refinement_flags_adp
_atom_site_refinement_flags_occupancy
_atom_site_disorder_assembly
_atom_site_disorder_group
S1 S 0.55104(10) 0.09379(10) 0.16087(9) 0.0652(3) Uani 1 1 d . . . . .
S2 S 0.50367(12) 0.71591(13) 0.58722(7) 0.0745(4) Uani 1 1 d . . . . .
O1 O 1.1212(3) 0.6487(3) -0.00279(19) 0.0556(7) Uani 1 1 d . . . . .
O2 O 1.2113(2) 0.8589(2) 0.04294(17) 0.0511(6) Uani 1 1 d . . . . .
O3 O 0.8617(2) 0.3871(2) 0.27282(15) 0.0414(5) Uani 1 1 d . . . . .
O4 O 0.4152(2) 0.5806(2) 0.12145(16) 0.0446(5) Uani 1 1 d . . . . .
O5 O 0.3931(2) 0.7236(2) 0.24519(16) 0.0481(6) Uani 1 1 d . . . . .
O6 O 0.8530(2) 0.5461(2) 0.38043(15) 0.0480(6) Uani 1 1 d . . . . .
H6A H 0.8521 0.4958 0.3452 0.072 Uiso 1 1 calc R U . . .
N1 N 0.7160(2) 0.2655(2) 0.20960(17) 0.0321(5) Uani 1 1 d . . . . .
N2 N 0.4912(2) 0.3595(2) 0.13843(17) 0.0339(6) Uani 1 1 d . . . . .
N3 N 0.4543(2) 0.7114(3) 0.40297(18) 0.0409(6) Uani 1 1 d . . . . .
N4 N 0.6851(3) 0.6284(2) 0.46854(17) 0.0387(6) Uani 1 1 d . . . . .
C1 C 0.9120(3) 0.6428(3) 0.0971(2) 0.0309(6) Uani 1 1 d . . . . .
H1A H 0.8825 0.5691 0.0787 0.037 Uiso 1 1 calc R U . . .
C2 C 1.0393(3) 0.7007(3) 0.0605(2) 0.0332(7) Uani 1 1 d . . . . .
C3 C 1.0854(3) 0.8115(3) 0.0863(2) 0.0355(7) Uani 1 1 d . . . . .
C4 C 1.0033(3) 0.8624(3) 0.1498(2) 0.0437(8) Uani 1 1 d . . . . .
H4A H 1.0336 0.9357 0.1683 0.052 Uiso 1 1 calc R U . . .
C5 C 0.8742(3) 0.8042(3) 0.1869(2) 0.0416(7) Uani 1 1 d . . . . .
H5A H 0.8186 0.8400 0.2296 0.050 Uiso 1 1 calc R U . . .
C6 C 0.8276(3) 0.6943(3) 0.1613(2) 0.0282(6) Uani 1 1 d . . . . .
C7 C 0.6788(3) 0.6417(3) 0.19588(19) 0.0290(6) Uani 1 1 d . . . . .
H7A H 0.6097 0.7064 0.1494 0.035 Uiso 1 1 calc R U . . .
C8 C 0.6506(3) 0.5030(3) 0.18640(19) 0.0283(6) Uani 1 1 d . . . . .
C9 C 0.7450(3) 0.3880(3) 0.2243(2) 0.0316(6) Uani 1 1 d . . . . .
C10 C 0.5870(3) 0.2456(3) 0.1696(2) 0.0367(7) Uani 1 1 d . . . . .
C11 C 0.5178(3) 0.4854(3) 0.1484(2) 0.0334(7) Uani 1 1 d . . . . .
C12 C 0.8292(3) 0.1510(3) 0.2406(2) 0.0471(8) Uani 1 1 d . . . . .
H12A H 0.9236 0.1885 0.2321 0.057 Uiso 1 1 calc R U . . .
H12B H 0.8241 0.0940 0.1974 0.057 Uiso 1 1 calc R U . . .
C13 C 0.8148(4) 0.0642(4) 0.3460(3) 0.0737(12) Uani 1 1 d . . . . .
H13A H 0.8913 -0.0074 0.3623 0.111 Uiso 1 1 calc R U . . .
H13B H 0.7229 0.0240 0.3544 0.111 Uiso 1 1 calc R U . . .
H13C H 0.8208 0.1198 0.3893 0.111 Uiso 1 1 calc R U . . .
C14 C 0.3493(3) 0.3477(3) 0.0953(2) 0.0440(8) Uani 1 1 d . . . . .
H14A H 0.3594 0.2776 0.0622 0.053 Uiso 1 1 calc R U . . .
H14B H 0.3199 0.4343 0.0454 0.053 Uiso 1 1 calc R U . . .
C15 C 0.2330(3) 0.3116(4) 0.1732(3) 0.0663(11) Uani 1 1 d . . . . .
H15A H 0.1453 0.2978 0.1429 0.099 Uiso 1 1 calc R U . . .
H15B H 0.2156 0.3851 0.2015 0.099 Uiso 1 1 calc R U . . .
H15C H 0.2640 0.2288 0.2249 0.099 Uiso 1 1 calc R U . . .
C16 C 0.6353(3) 0.6508(3) 0.2978(2) 0.0299(6) Uani 1 1 d . . . . .
C17 C 0.4941(3) 0.6953(3) 0.3119(2) 0.0358(7) Uani 1 1 d . . . . .
C18 C 0.5496(3) 0.6848(3) 0.4821(2) 0.0431(8) Uani 1 1 d . . . . .
C19 C 0.7267(3) 0.6063(3) 0.3799(2) 0.0358(7) Uani 1 1 d . . . . .
C20 C 0.3026(3) 0.7646(4) 0.4134(3) 0.0543(9) Uani 1 1 d . . . . .
H20A H 0.2384 0.7338 0.3720 0.065 Uiso 1 1 calc R U . . .
H20B H 0.2726 0.7274 0.4821 0.065 Uiso 1 1 calc R U . . .
C21 C 0.2896(4) 0.9174(4) 0.3835(3) 0.0765(12) Uani 1 1 d . . . . .
H21A H 0.1929 0.9481 0.3960 0.115 Uiso 1 1 calc R U . . .
H21B H 0.3102 0.9544 0.3138 0.115 Uiso 1 1 calc R U . . .
H21C H 0.3573 0.9483 0.4216 0.115 Uiso 1 1 calc R U . . .
C22 C 0.7948(4) 0.5965(3) 0.5503(2) 0.0504(9) Uani 1 1 d . . . . .
H22A H 0.7467 0.5698 0.6143 0.060 Uiso 1 1 calc R U . . .
H22B H 0.8602 0.5200 0.5470 0.060 Uiso 1 1 calc R U . . .
C23 C 0.8788(4) 0.7179(4) 0.5417(3) 0.0727(12) Uani 1 1 d . . . . .
H23A H 0.9470 0.6965 0.5960 0.109 Uiso 1 1 calc R U . . .
H23B H 0.8138 0.7940 0.5439 0.109 Uiso 1 1 calc R U . . .
H23C H 0.9298 0.7418 0.4796 0.109 Uiso 1 1 calc R U . . .
C24 C 1.2599(4) 0.9794(3) 0.0579(3) 0.0565(9) Uani 1 1 d . . . . .
H24A H 1.3476 1.0031 0.0216 0.085 Uiso 1 1 calc R U . . .
H24B H 1.2778 0.9629 0.1277 0.085 Uiso 1 1 calc R U . . .
H24C H 1.1870 1.0535 0.0346 0.085 Uiso 1 1 calc R U . . .
H1O1 H 1.197(5) 0.685(4) -0.013(3) 0.093(16) Uiso 1 1 d . . . . .
H1O4 H 0.401(4) 0.651(5) 0.176(3) 0.119(16) Uiso 1 1 d . . . . .

loop_
_atom_site_aniso_label
_atom_site_aniso_U_11
_atom_site_aniso_U_22
_atom_site_aniso_U_33
_atom_site_aniso_U_23
_atom_site_aniso_U_13
_atom_site_aniso_U_12
S1 0.0576(6) 0.0515(6) 0.1025(8) -0.0450(6) 0.0034(5) -0.0143(4)
S2 0.0758(7) 0.1087(9) 0.0414(5) -0.0305(6) 0.0124(5) 0.0099(6)
O1 0.0453(15) 0.0682(17) 0.0674(17) -0.0392(14) 0.0229(13) -0.0179(13)
O2 0.0411(12) 0.0489(14) 0.0678(15) -0.0216(12) 0.0127(11) -0.0198(10)
O3 0.0328(11) 0.0382(12) 0.0505(13) -0.0102(10) -0.0127(10) 0.0015(9)
O4 0.0317(11) 0.0444(13) 0.0578(14) -0.0168(11) -0.0141(10) 0.0049(10)
O5 0.0356(12) 0.0626(15) 0.0475(13) -0.0218(11) -0.0071(10) 0.0112(10)
O6 0.0397(12) 0.0536(14) 0.0516(14) -0.0209(11) -0.0076(10) 0.0133(10)
N1 0.0303(13) 0.0262(13) 0.0404(14) -0.0111(11) 0.0055(11) -0.0033(10)
N2 0.0302(13) 0.0389(15) 0.0354(14) -0.0143(11) -0.0007(11) -0.0075(11)
N3 0.0352(14) 0.0474(16) 0.0393(15) -0.0137(13) 0.0065(12) 0.0030(11)
N4 0.0408(15) 0.0423(15) 0.0310(14) -0.0095(12) -0.0016(11) 0.0013(12)
C1 0.0331(15) 0.0258(15) 0.0354(16) -0.0112(13) -0.0017(13) -0.0043(12)
C2 0.0309(15) 0.0370(17) 0.0327(16) -0.0121(14) 0.0034(13) -0.0031(13)
C3 0.0278(15) 0.0326(17) 0.0440(18) -0.0075(14) -0.0014(13) -0.0072(13)
C4 0.0462(19) 0.0332(18) 0.059(2) -0.0230(16) 0.0069(16) -0.0147(14)
C5 0.0435(18) 0.0361(18) 0.052(2) -0.0225(15) 0.0116(15) -0.0092(14)
C6 0.0262(14) 0.0251(15) 0.0318(15) -0.0068(12) -0.0001(12) -0.0020(11)
C7 0.0258(14) 0.0276(15) 0.0308(15) -0.0056(12) -0.0039(12) 0.0017(11)
C8 0.0255(14) 0.0307(16) 0.0279(15) -0.0070(12) 0.0033(12) -0.0062(12)
C9 0.0274(15) 0.0324(16) 0.0318(16) -0.0052(13) 0.0036(12) -0.0037(12)
C10 0.0372(17) 0.0413(18) 0.0369(17) -0.0183(14) 0.0090(13) -0.0109(14)
C11 0.0345(16) 0.0363(17) 0.0273(15) -0.0065(13) 0.0031(13) -0.0030(14)
C12 0.0451(19) 0.0331(18) 0.063(2) -0.0160(17) 0.0051(16) 0.0013(14)
C13 0.089(3) 0.046(2) 0.072(3) -0.002(2) -0.004(2) 0.015(2)
C14 0.0362(17) 0.056(2) 0.0435(19) -0.0190(16) -0.0086(14) -0.0137(15)
C15 0.0373(19) 0.097(3) 0.065(2) -0.022(2) 0.0040(17) -0.0188(19)
C16 0.0273(15) 0.0296(15) 0.0307(15) -0.0064(13) -0.0007(12) -0.0003(12)
C17 0.0334(16) 0.0365(17) 0.0368(17) -0.0108(14) -0.0009(14) 0.0002(13)
C18 0.0467(19) 0.0457(19) 0.0360(18) -0.0113(15) 0.0078(15) -0.0038(15)
C19 0.0321(16) 0.0328(17) 0.0412(18) -0.0096(14) 0.0032(14) -0.0023(13)
C20 0.0408(19) 0.068(3) 0.055(2) -0.0214(19) 0.0140(16) 0.0032(17)
C21 0.083(3) 0.066(3) 0.072(3) -0.016(2) 0.015(2) 0.023(2)
C22 0.063(2) 0.049(2) 0.0348(18) -0.0091(16) -0.0110(16) 0.0098(17)
C23 0.075(3) 0.069(3) 0.074(3) -0.021(2) -0.037(2) 0.001(2)
C24 0.055(2) 0.052(2) 0.063(2) -0.0127(18) -0.0034(17) -0.0280(17)

loop_
_atom_type_symbol
_atom_type_description
_atom_type_scat_dispersion_real
_atom_type_scat_dispersion_imag
_atom_type_scat_source
C C 0.0033 0.0016 'International Tables Vol C Tables 4.2.6.8 and 6.1.1.4'
H H 0.0000 0.0000 'International Tables Vol C Tables 4.2.6.8 and 6.1.1.4'
N N 0.0061 0.0033 'International Tables Vol C Tables 4.2.6.8 and 6.1.1.4'
O O 0.0106 0.0060 'International Tables Vol C Tables 4.2.6.8 and 6.1.1.4'
S S 0.1246 0.1234 'International Tables Vol C Tables 4.2.6.8 and 6.1.1.4'

loop_
_geom_angle_atom_site_label_1
_geom_angle_atom_site_label_2
_geom_angle_atom_site_label_3
_geom_angle
_geom_angle_site_symmetry_1
_geom_angle_site_symmetry_3
C2 O1 H1O1 109(3) . .
C3 O2 C24 118.1(2) . .
C11 O4 H1O4 113(2) . .
C17 O5 H1O4 117.0(18) . .
C19 O6 H6A 109.5 . .
C9 N1 C10 123.0(2) . .
C9 N1 C12 117.3(2) . .
C10 N1 C12 119.7(2) . .
C10 N2 C11 123.3(2) . .
C10 N2 C14 119.4(2) . .
C11 N2 C14 117.2(2) . .
C18 N3 C17 122.9(2) . .
C18 N3 C20 119.2(3) . .
C17 N3 C20 117.9(2) . .
C18 N4 C19 122.8(2) . .
C18 N4 C22 119.2(3) . .
C19 N4 C22 117.9(2) . .
C2 C1 C6 120.2(2) . .
C2 C1 H1A 119.9 . .
C6 C1 H1A 119.9 . .
O1 C2 C1 119.4(3) . .
O1 C2 C3 119.5(3) . .
C1 C2 C3 121.0(3) . .
O2 C3 C4 126.6(3) . .
O2 C3 C2 114.2(3) . .
C4 C3 C2 119.2(3) . .
C3 C4 C5 120.0(3) . .
C3 C4 H4A 120.0 . .
C5 C4 H4A 120.0 . .
C6 C5 C4 121.1(3) . .
C6 C5 H5A 119.5 . .
C4 C5 H5A 119.5 . .
C5 C6 C1 118.5(2) . .
C5 C6 C7 119.5(2) . .
C1 C6 C7 121.8(2) . .
C8 C7 C16 111.1(2) . .
C8 C7 C6 116.0(2) . .
C16 C7 C6 114.4(2) . .
C8 C7 H7A 104.7 . .
C16 C7 H7A 104.7 . .
C6 C7 H7A 104.7 . .
C9 C8 C11 118.0(2) . .
C9 C8 C7 122.5(2) . .
C11 C8 C7 119.1(2) . .
O3 C9 N1 116.2(2) . .
O3 C9 C8 124.0(3) . .
N1 C9 C8 119.7(2) . .
N2 C10 N1 115.6(2) . .
N2 C10 S1 122.7(2) . .
N1 C10 S1 121.7(2) . .
O4 C11 N2 116.6(2) . .
O4 C11 C8 123.7(3) . .
N2 C11 C8 119.6(2) . .
N1 C12 C13 113.0(3) . .
N1 C12 H12A 109.0 . .
C13 C12 H12A 109.0 . .
N1 C12 H12B 109.0 . .
C13 C12 H12B 109.0 . .
H12A C12 H12B 107.8 . .
C12 C13 H13A 109.5 . .
C12 C13 H13B 109.5 . .
H13A C13 H13B 109.5 . .
C12 C13 H13C 109.5 . .
H13A C13 H13C 109.5 . .
H13B C13 H13C 109.5 . .
N2 C14 C15 112.4(2) . .
N2 C14 H14A 109.1 . .
C15 C14 H14A 109.1 . .
N2 C14 H14B 109.1 . .
C15 C14 H14B 109.1 . .
H14A C14 H14B 107.9 . .
C14 C15 H15A 109.5 . .
C14 C15 H15B 109.5 . .
H15A C15 H15B 109.5 . .
C14 C15 H15C 109.5 . .
H15A C15 H15C 109.5 . .
H15B C15 H15C 109.5 . .
C19 C16 C17 117.9(3) . .
C19 C16 C7 122.9(2) . .
C17 C16 C7 119.0(2) . .
O5 C17 N3 115.8(2) . .
O5 C17 C16 124.4(3) . .
N3 C17 C16 119.8(3) . .
N3 C18 N4 115.6(3) . .
N3 C18 S2 122.2(2) . .
N4 C18 S2 122.2(2) . .
O6 C19 C16 124.4(3) . .
O6 C19 N4 115.6(3) . .
C16 C19 N4 120.0(2) . .
C21 C20 N3 111.5(3) . .
C21 C20 H20A 109.3 . .
N3 C20 H20A 109.3 . .
C21 C20 H20B 109.3 . .
N3 C20 H20B 109.3 . .
H20A C20 H20B 108.0 . .
C20 C21 H21A 109.5 . .
C20 C21 H21B 109.5 . .
H21A C21 H21B 109.5 . .
C20 C21 H21C 109.5 . .
H21A C21 H21C 109.5 . .
H21B C21 H21C 109.5 . .
C23 C22 N4 110.6(3) . .
C23 C22 H22A 109.5 . .
N4 C22 H22A 109.5 . .
C23 C22 H22B 109.5 . .
N4 C22 H22B 109.5 . .
H22A C22 H22B 108.1 . .
C22 C23 H23A 109.5 . .
C22 C23 H23B 109.5 . .
H23A C23 H23B 109.5 . .
C22 C23 H23C 109.5 . .
H23A C23 H23C 109.5 . .
H23B C23 H23C 109.5 . .
O2 C24 H24A 109.5 . .
O2 C24 H24B 109.5 . .
H24A C24 H24B 109.5 . .
O2 C24 H24C 109.5 . .
H24A C24 H24C 109.5 . .
H24B C24 H24C 109.5 . .

loop_
_geom_bond_atom_site_label_1
_geom_bond_atom_site_label_2
_geom_bond_distance
_geom_bond_site_symmetry_2
S1 C10 1.656(3) .
S2 C18 1.655(3) .
O1 C2 1.371(3) .
O1 H1O1 0.81(4) .
O2 C3 1.358(3) .
O2 C24 1.419(4) .
O3 C9 1.283(3) .
O4 C11 1.285(3) .
O4 H1O4 1.21(5) .
O5 C17 1.287(3) .
O5 H1O4 1.40(5) .
O6 C19 1.283(3) .
O6 H6A 0.8200 .
N1 C9 1.381(3) .
N1 C10 1.381(3) .
N1 C12 1.480(4) .
N2 C10 1.376(4) .
N2 C11 1.380(3) .
N2 C14 1.482(3) .
N3 C18 1.378(4) .
N3 C17 1.386(4) .
N3 C20 1.494(4) .
N4 C18 1.381(4) .
N4 C19 1.383(4) .
N4 C22 1.488(4) .
C1 C2 1.378(4) .
C1 C6 1.389(4) .
C1 H1A 0.9300 .
C2 C3 1.390(4) .
C3 C4 1.367(4) .
C4 C5 1.395(4) .
C4 H4A 0.9300 .
C5 C6 1.383(4) .
C5 H5A 0.9300 .
C6 C7 1.532(4) .
C7 C8 1.510(4) .
C7 C16 1.516(4) .
C7 H7A 0.9800 .
C8 C9 1.386(4) .
C8 C11 1.392(4) .
C12 C13 1.486(5) .
C12 H12A 0.9700 .
C12 H12B 0.9700 .
C13 H13A 0.9600 .
C13 H13B 0.9600 .
C13 H13C 0.9600 .
C14 C15 1.509(4) .
C14 H14A 0.9700 .
C14 H14B 0.9700 .
C15 H15A 0.9600 .
C15 H15B 0.9600 .
C15 H15C 0.9600 .
C16 C19 1.381(4) .
C16 C17 1.387(4) .
C20 C21 1.489(5) .
C20 H20A 0.9700 .
C20 H20B 0.9700 .
C21 H21A 0.9600 .
C21 H21B 0.9600 .
C21 H21C 0.9600 .
C22 C23 1.486(5) .
C22 H22A 0.9700 .
C22 H22B 0.9700 .
C23 H23A 0.9600 .
C23 H23B 0.9600 .
C23 H23C 0.9600 .
C24 H24A 0.9600 .
C24 H24B 0.9600 .
C24 H24C 0.9600 .

loop_
_geom_torsion_atom_site_label_1
_geom_torsion_atom_site_label_2
_geom_torsion_atom_site_label_3
_geom_torsion_atom_site_label_4
_geom_torsion
_geom_torsion_site_symmetry_1
_geom_torsion_site_symmetry_2
_geom_torsion_site_symmetry_3
_geom_torsion_site_symmetry_4
C6 C1 C2 O1 -180.0(3) . . . .
C6 C1 C2 C3 -0.4(4) . . . .
C24 O2 C3 C4 -4.9(4) . . . .
C24 O2 C3 C2 174.5(3) . . . .
O1 C2 C3 O2 0.8(4) . . . .
C1 C2 C3 O2 -178.8(3) . . . .
O1 C2 C3 C4 -179.7(3) . . . .
C1 C2 C3 C4 0.7(4) . . . .
O2 C3 C4 C5 178.6(3) . . . .
C2 C3 C4 C5 -0.8(5) . . . .
C3 C4 C5 C6 0.6(5) . . . .
C4 C5 C6 C1 -0.3(4) . . . .
C4 C5 C6 C7 -174.5(3) . . . .
C2 C1 C6 C5 0.2(4) . . . .
C2 C1 C6 C7 174.3(2) . . . .
C5 C6 C7 C8 -166.0(3) . . . .
C1 C6 C7 C8 19.9(4) . . . .
C5 C6 C7 C16 -34.8(3) . . . .
C1 C6 C7 C16 151.2(2) . . . .
C16 C7 C8 C9 -81.2(3) . . . .
C6 C7 C8 C9 51.7(3) . . . .
C16 C7 C8 C11 91.4(3) . . . .
C6 C7 C8 C11 -135.8(3) . . . .
C10 N1 C9 O3 172.0(2) . . . .
C12 N1 C9 O3 -6.7(4) . . . .
C10 N1 C9 C8 -8.7(4) . . . .
C12 N1 C9 C8 172.6(2) . . . .
C11 C8 C9 O3 -170.7(2) . . . .
C7 C8 C9 O3 2.0(4) . . . .
C11 C8 C9 N1 10.1(4) . . . .
C7 C8 C9 N1 -177.3(2) . . . .
C11 N2 C10 N1 -1.9(4) . . . .
C14 N2 C10 N1 -179.5(2) . . . .
C11 N2 C10 S1 177.7(2) . . . .
C14 N2 C10 S1 0.1(4) . . . .
C9 N1 C10 N2 4.3(4) . . . .
C12 N1 C10 N2 -177.0(2) . . . .
C9 N1 C10 S1 -175.3(2) . . . .
C12 N1 C10 S1 3.4(4) . . . .
C10 N2 C11 O4 -176.0(2) . . . .
C14 N2 C11 O4 1.7(4) . . . .
C10 N2 C11 C8 3.8(4) . . . .
C14 N2 C11 C8 -178.6(2) . . . .
C9 C8 C11 O4 172.0(3) . . . .
C7 C8 C11 O4 -0.9(4) . . . .
C9 C8 C11 N2 -7.7(4) . . . .
C7 C8 C11 N2 179.4(2) . . . .
C9 N1 C12 C13 89.4(3) . . . .
C10 N1 C12 C13 -89.4(4) . . . .
C10 N2 C14 C15 91.0(3) . . . .
C11 N2 C14 C15 -86.8(3) . . . .
C8 C7 C16 C19 86.1(3) . . . .
C6 C7 C16 C19 -47.5(4) . . . .
C8 C7 C16 C17 -88.5(3) . . . .
C6 C7 C16 C17 137.8(3) . . . .
C18 N3 C17 O5 179.7(3) . . . .
C20 N3 C17 O5 -2.4(4) . . . .
C18 N3 C17 C16 -0.1(4) . . . .
C20 N3 C17 C16 177.8(3) . . . .
C19 C16 C17 O5 -171.2(3) . . . .
C7 C16 C17 O5 3.7(4) . . . .
C19 C16 C17 N3 8.6(4) . . . .
C7 C16 C17 N3 -176.5(2) . . . .
C17 N3 C18 N4 -5.8(4) . . . .
C20 N3 C18 N4 176.4(3) . . . .
C17 N3 C18 S2 175.2(2) . . . .
C20 N3 C18 S2 -2.6(4) . . . .
C19 N4 C18 N3 3.3(4) . . . .
C22 N4 C18 N3 180.0(3) . . . .
C19 N4 C18 S2 -177.7(2) . . . .
C22 N4 C18 S2 -1.0(4) . . . .
C17 C16 C19 O6 170.5(3) . . . .
C7 C16 C19 O6 -4.2(4) . . . .
C17 C16 C19 N4 -11.0(4) . . . .
C7 C16 C19 N4 174.3(2) . . . .
C18 N4 C19 O6 -176.2(3) . . . .
C22 N4 C19 O6 7.1(4) . . . .
C18 N4 C19 C16 5.1(4) . . . .
C22 N4 C19 C16 -171.6(3) . . . .
C18 N3 C20 C21 88.9(4) . . . .
C17 N3 C20 C21 -89.0(4) . . . .
C18 N4 C22 C23 -88.2(4) . . . .
C19 N4 C22 C23 88.7(3) . . . .
